data_7110619
loop_
_publ_author_name
'Albert Cotton, F.'
'Murillo, Carlos A.'
'Timmons, Daren J.'
'Murillo, Carlos A.'

_publ_section_title
;
 First paddlewheel complex with a doubly-bonded Ir26+ core
;
_journal_issue 15
_journal_name_full 'Chemical Communications'
_journal_page_first 1427
_journal_paper_doi 10.1039/a904698d
_journal_year 1999
_chemical_compound_source synthesis
_chemical_formula_sum 'C28 H48 Cl2 Ir2 N12'
_chemical_formula_weight 1008.08
_space_group_IT_number 85
_symmetry_cell_setting tetragonal
_symmetry_space_group_name_Hall '-P 4a'
_symmetry_space_group_name_H-M 'P 4/n :2'
_atom_sites_solution_hydrogens geom
_atom_sites_solution_primary direct
_atom_sites_solution_secondary difmap
_audit_creation_method SHELXL
_cell_angle_alpha 90.00
_cell_angle_beta 90.00
_cell_angle_gamma 90.00
_cell_formula_units_Z 2
_cell_length_a 9.966(3)
_cell_length_b 9.966(3)
_cell_length_c 15.907(6)
_cell_measurement_reflns_used 149
_cell_measurement_temperature 213(2)
_cell_measurement_theta_max 20.8
_cell_measurement_theta_min 6.75
_cell_volume 1579.9(9)
_computing_cell_refinement MADNES
_computing_data_collection MADNES
_computing_data_reduction PROCOR
_computing_molecular_graphics 'XP (Siemens, 1996)'
_computing_publication_material 'CIFTAB (SHELDRICK, 1993)'
_computing_structure_refinement 'SHELXL-93 (Sheldrick, 1993)'
_computing_structure_solution 'SHELXS-86 (Sheldrick, 1990)'
_diffrn_ambient_temperature 213(2)
_diffrn_measurement_device 'Nonius FAST'
_diffrn_measurement_method 'Ellipsoid-mask fitting'
_diffrn_radiation_monochromator graphite
_diffrn_radiation_source 'fine-focus sealed tube'
_diffrn_radiation_type MoK\a
_diffrn_radiation_wavelength 0.71073
_diffrn_reflns_av_R_equivalents 0.0795
_diffrn_reflns_av_sigmaI/netI 0.0396
_diffrn_reflns_limit_h_max 10
_diffrn_reflns_limit_h_min -10
_diffrn_reflns_limit_k_max 10
_diffrn_reflns_limit_k_min -10
_diffrn_reflns_limit_l_max 17
_diffrn_reflns_limit_l_min -17
_diffrn_reflns_number 5971
_diffrn_reflns_theta_max 22.50
_diffrn_reflns_theta_min 2.41
_diffrn_standards_decay_% 0
_diffrn_standards_interval_count 0
_diffrn_standards_interval_time 0
_diffrn_standards_number 'None (area detector data)'
_exptl_absorpt_coefficient_mu 8.627
_exptl_absorpt_correction_T_max 0.851
_exptl_absorpt_correction_T_min 0.726
_exptl_absorpt_correction_type multi-scan
_exptl_crystal_colour purple
_exptl_crystal_density_diffrn 2.119
_exptl_crystal_density_meas ?
_exptl_crystal_description plate
_exptl_crystal_F_000 976
_exptl_crystal_size_max 0.1
_exptl_crystal_size_mid 0.08
_exptl_crystal_size_min 0.02
_refine_diff_density_max 1.781
_refine_diff_density_min -1.535
_refine_diff_density_rms 0.167
_refine_ls_extinction_method none
_refine_ls_goodness_of_fit_all 1.150
_refine_ls_goodness_of_fit_obs 1.156
_refine_ls_hydrogen_treatment noref
_refine_ls_matrix_type full
_refine_ls_number_parameters 103
_refine_ls_number_reflns 1036
_refine_ls_number_restraints 0
_refine_ls_restrained_S_all 1.190
_refine_ls_restrained_S_obs 1.156
_refine_ls_R_factor_all 0.0497
_refine_ls_R_factor_obs 0.0384
_refine_ls_shift/esd_max 0.000
_refine_ls_shift/esd_mean 0.000
_refine_ls_structure_factor_coef Fsqd
_refine_ls_weighting_details 'w=1/[\s^2^(Fo^2^)+(0.0251P)^2^+19.3866P] where P=(Fo^2^+2Fc^2^)/3'
_refine_ls_weighting_scheme calc
_refine_ls_wR_factor_all 0.0931
_refine_ls_wR_factor_obs 0.0803
_reflns_number_observed 843
_reflns_number_total 1041
_reflns_observed_criterion >2sigma(I)
_cod_data_source_file 904698dsup1.cif
_cod_data_source_block 04698D
_cod_depositor_comments
;
The following automatic conversions were performed:

'_symmetry_cell_setting' value 'Tetragonal' changed to 'tetragonal'
according to /home/saulius/struct/CIF-dictionaries/cif_core.dic
dictionary named 'cif_core.dic' version 2.4.2 from
2011-04-26.

'_geom_bond_publ_flag' value 'Y' changed to 'y'
according to /home/saulius/struct/CIF-dictionaries/cif_core.dic
dictionary named 'cif_core.dic' version 2.4.2 from 2011-04-26 (5
times).

'_geom_angle_publ_flag' value 'Y' changed to 'y' according
to /home/saulius/struct/CIF-dictionaries/cif_core.dic dictionary
named 'cif_core.dic' version 2.4.2 from 2011-04-26 (9 times).

Automatic conversion script
Id: cif_fix_values 1891 2012-01-12 08:04:46Z andrius 

The following automatic conversions were performed:

'_exptl_crystal_density_meas' value 'not measured' was changed to '?'
- the value is perceived as not measured.

Automatic conversion script
Id: cif_fix_values 3008 2015-01-20 13:52:24Z robertas 

The following automatic conversions were performed:

'_refine_ls_weighting_scheme' value 'calc
w=1/[\s^2^(Fo^2^)+(0.0251P)^2^+19.3866P] where P=(Fo^2^+2Fc^2^)/3'
was changed to 'calc'. New tag '_refine_ls_weighting_details' was
created. The value of the new tag was set to
'w=1/[\s^2^(Fo^2^)+(0.0251P)^2^+19.3866P] where P=(Fo^2^+2Fc^2^)/3'.

Automatic conversion script
Id: cif_fix_values 3143 2015-03-26 13:38:13Z robertas 
;
_cod_original_cell_volume 1579.8(9)
_cod_original_sg_symbol_H-M P4/n
_cod_database_code 7110619

loop_
_symmetry_equiv_pos_as_xyz
'x, y, z'
'-x+1/2, -y+1/2, z'
'-y+1/2, x, z'
'y, -x+1/2, z'
'-x, -y, -z'
'x-1/2, y-1/2, -z'
'y-1/2, -x, -z'
'-y, x-1/2, -z'

loop_
_atom_site_aniso_label
_atom_site_aniso_U_11
_atom_site_aniso_U_22
_atom_site_aniso_U_33
_atom_site_aniso_U_23
_atom_site_aniso_U_13
_atom_site_aniso_U_12
Ir1 0.0171(4) 0.0171(4) 0.0163(4) 0.000 0.000 0.000
Cl1 0.027(2) 0.027(2) 0.017(2) 0.000 0.000 0.000
Ir2 0.0178(4) 0.0178(4) 0.0153(4) 0.000 0.000 0.000
Cl2 0.026(2) 0.026(2) 0.023(2) 0.000 0.000 0.000
N11 0.036(6) 0.018(5) 0.022(4) -0.004(3) -0.005(4) 0.008(4)
N12 0.035(6) 0.021(5) 0.024(5) 0.011(4) 0.006(4) 0.014(4)
N13 0.033(5) 0.018(5) 0.030(5) 0.001(4) -0.002(4) 0.013(4)
C11 0.049(8) 0.042(8) 0.028(6) -0.015(5) -0.010(5) 0.013(6)
C12 0.065(10) 0.038(8) 0.031(6) -0.009(5) 0.005(6) 0.031(7)
C13 0.041(8) 0.038(8) 0.041(7) -0.008(5) 0.003(5) 0.016(6)
C14 0.055(9) 0.020(7) 0.035(6) 0.001(4) -0.007(5) 0.015(6)
C15 0.049(8) 0.032(7) 0.029(5) 0.009(5) -0.004(5) 0.008(6)
C16 0.048(8) 0.037(8) 0.025(5) 0.009(5) -0.010(5) -0.001(6)
C17 0.019(5) 0.014(5) 0.021(5) 0.001(4) -0.004(4) -0.004(4)

loop_
_atom_site_label
_atom_site_type_symbol
_atom_site_fract_x
_atom_site_fract_y
_atom_site_fract_z
_atom_site_U_iso_or_equiv
_atom_site_thermal_displace_type
_atom_site_occupancy
_atom_site_calc_flag
_atom_site_refinement_flags
Ir1 Ir 0.2500 0.2500 0.17586(4) 0.0168(3) Uani 1 d S
Cl1 Cl 0.2500 0.2500 0.0114(3) 0.0239(11) Uani 1 d S
Ir2 Ir 0.2500 0.2500 0.33271(4) 0.0169(3) Uani 1 d S
Cl2 Cl 0.2500 0.2500 0.5005(3) 0.0248(11) Uani 1 d S
N11 N 0.3191(9) 0.0611(9) 0.1836(4) 0.025(2) Uani 1 d .
N12 N 0.3548(9) 0.0773(9) 0.3270(4) 0.027(2) Uani 1 d .
N13 N 0.4329(9) -0.1122(8) 0.2525(5) 0.027(2) Uani 1 d .
C11 C 0.3157(12) -0.0320(13) 0.1120(6) 0.040(3) Uani 1 d .
H11A H 0.2895(12) 0.0166(13) 0.0610(6) 0.048 Uiso 1 calc R
H11B H 0.2489(12) -0.1022(13) 0.1223(6) 0.048 Uiso 1 calc R
C12 C 0.4498(14) -0.0940(13) 0.0996(7) 0.045(3) Uani 1 d .
H12A H 0.5180(14) -0.0242(13) 0.0918(7) 0.053 Uiso 1 calc R
H12B H 0.4492(14) -0.1516(13) 0.0497(7) 0.053 Uiso 1 calc R
C13 C 0.4809(14) -0.1751(13) 0.1761(6) 0.040(3) Uani 1 d .
H13A H 0.4395(14) -0.2638(13) 0.1705(6) 0.048 Uiso 1 calc R
H13B H 0.5782(14) -0.1877(13) 0.1801(6) 0.048 Uiso 1 calc R
C14 C 0.4568(14) -0.1925(12) 0.3280(6) 0.037(3) Uani 1 d .
H14A H 0.5535(14) -0.2048(12) 0.3358(6) 0.044 Uiso 1 calc R
H14B H 0.4160(14) -0.2813(12) 0.3209(6) 0.044 Uiso 1 calc R
C15 C 0.3984(13) -0.1256(12) 0.4048(6) 0.037(3) Uani 1 d .
H15A H 0.3013(13) -0.1406(12) 0.4071(6) 0.044 Uiso 1 calc R
H15B H 0.4388(13) -0.1631(12) 0.4558(6) 0.044 Uiso 1 calc R
C16 C 0.4273(13) 0.0193(12) 0.3991(6) 0.037(3) Uani 1 d .
H16A H 0.3992(13) 0.0640(12) 0.4510(6) 0.044 Uiso 1 calc R
H16B H 0.5240(13) 0.0333(12) 0.3920(6) 0.044 Uiso 1 calc R
C17 C 0.3686(9) 0.0094(9) 0.2542(5) 0.018(2) Uani 1 d .

loop_
_atom_type_symbol
_atom_type_description
_atom_type_scat_dispersion_real
_atom_type_scat_dispersion_imag
_atom_type_scat_source
C C 0.0033 0.0016 'International Tables Vol C Tables 4.2.6.8 and 6.1.1.4'
H H 0.0000 0.0000 'International Tables Vol C Tables 4.2.6.8 and 6.1.1.4'
N N 0.0061 0.0033 'International Tables Vol C Tables 4.2.6.8 and 6.1.1.4'
Cl Cl 0.1484 0.1585 'International Tables Vol C Tables 4.2.6.8 and 6.1.1.4'
Ir Ir -1.4442 7.9887 'International Tables Vol C Tables 4.2.6.8 and 6.1.1.4'

loop_
_geom_angle_atom_site_label_1
_geom_angle_atom_site_label_2
_geom_angle_atom_site_label_3
_geom_angle
_geom_angle_site_symmetry_1
_geom_angle_site_symmetry_3
_geom_angle_publ_flag
N11 Ir1 N11 89.78(2) 4 . y
N11 Ir1 N11 89.78(3) 4 2 ?
N11 Ir1 N11 173.0(4) . 2 y
N11 Ir1 N11 173.0(4) 4 3 ?
N11 Ir1 N11 89.78(3) . 3 ?
N11 Ir1 N11 89.78(3) 2 3 ?
N11 Ir1 Ir2 86.5(2) 4 . y
N11 Ir1 Ir2 86.5(2) . . ?
N11 Ir1 Ir2 86.5(2) 2 . ?
N11 Ir1 Ir2 86.5(2) 3 . ?
N11 Ir1 Cl1 93.5(2) 4 . y
N11 Ir1 Cl1 93.5(2) . . ?
N11 Ir1 Cl1 93.5(2) 2 . ?
N11 Ir1 Cl1 93.5(2) 3 . ?
Ir2 Ir1 Cl1 180.0 . . ?
N12 Ir2 N12 89.89(2) 2 3 y
N12 Ir2 N12 89.89(2) 2 4 ?
N12 Ir2 N12 174.9(4) 3 4 y
N12 Ir2 N12 174.9(4) 2 . ?
N12 Ir2 N12 89.89(2) 3 . ?
N12 Ir2 N12 89.88(2) 4 . ?
N12 Ir2 Ir1 87.4(2) 2 . y
N12 Ir2 Ir1 87.4(2) 3 . ?
N12 Ir2 Ir1 87.4(2) 4 . ?
N12 Ir2 Ir1 87.4(2) . . ?
N12 Ir2 Cl2 92.6(2) 2 . y
N12 Ir2 Cl2 92.6(2) 3 . ?
N12 Ir2 Cl2 92.6(2) 4 . ?
N12 Ir2 Cl2 92.6(2) . . ?
Ir1 Ir2 Cl2 180.0 . . ?
C17 N11 C11 114.7(9) . . ?
C17 N11 Ir1 122.8(6) . . ?
C11 N11 Ir1 122.4(6) . . ?
C17 N12 C16 114.9(9) . . ?
C17 N12 Ir2 121.3(6) . . ?
C16 N12 Ir2 123.7(7) . . ?
C17 N13 C13 123.6(8) . . ?
C17 N13 C14 122.9(8) . . ?
C13 N13 C14 113.5(8) . . ?
N11 C11 C12 110.2(9) . . ?
C11 C12 C13 107.7(10) . . ?
N13 C13 C12 112.4(10) . . ?
N13 C14 C15 111.1(10) . . ?
C16 C15 C14 107.9(10) . . ?
N12 C16 C15 109.6(10) . . ?
N11 C17 N12 119.5(9) . . y
N11 C17 N13 119.9(8) . . ?
N12 C17 N13 120.5(8) . . ?

loop_
_geom_bond_atom_site_label_1
_geom_bond_atom_site_label_2
_geom_bond_distance
_geom_bond_site_symmetry_2
_geom_bond_publ_flag
Ir1 Ir2 2.4950(13) . y
Ir1 Cl1 2.617(4) . y
Ir1 N11 2.008(9) 4 y
Ir1 N11 2.008(9) . ?
Ir1 N11 2.008(9) 2 ?
Ir1 N11 2.008(9) 3 ?
Ir2 N12 2.016(9) 2 ?
Ir2 N12 2.016(9) 3 ?
Ir2 N12 2.016(9) 4 ?
Ir2 Cl2 2.670(5) . y
Ir2 N12 2.016(9) . y
N11 C17 1.331(11) . ?
N11 C11 1.470(12) . ?
N12 C17 1.348(11) . ?
N12 C16 1.473(12) . ?
N13 C17 1.370(13) . ?
N13 C13 1.450(12) . ?
N13 C14 1.463(12) . ?
C11 C12 1.49(2) . ?
C12 C13 1.49(2) . ?
C14 C15 1.508(15) . ?
C15 C16 1.48(2) . ?
